data_7011130
loop_
_publ_author_name
'Michael I. Bruce'
'Karine Costuas'
'Jean-Fran\,cois Halet'
'Ben C. Hall'
'Paul J. Low'
'Brian K. Nicholson'
'Brian W. Skelton'
'Allan H. White'

_publ_section_title
;
 Preparation of buta-1,3-diynyl complexes of platinum(II) and their use
 in the construction of neutral molecular squares: synthesis,
 structural and theoretical characterisation of
 cyclo-{Pt(\m-CCCC)(dppe)}4 and related chemistry
;
_journal_issue 3
_journal_name_full 'J. Chem. Soc., Dalton Trans.'
_journal_page_first 383
_journal_page_last 398
_journal_paper_doi 10.1039/b107929h
_journal_year 2002
_chemical_formula_sum 'C36 H30 Cl4 P2 Pt'
_chemical_formula_weight 861.48
_space_group_IT_number 15
_symmetry_cell_setting monoclinic
_symmetry_space_group_name_Hall '-C 2yc'
_symmetry_space_group_name_H-M 'C 1 2/c 1'
_cell_angle_alpha 90.00000
_cell_angle_beta 109.59(6)
_cell_angle_gamma 90.00000
_cell_formula_units_Z 4
_cell_length_a 28.611(16)
_cell_length_b 8.958(3)
_cell_length_c 14.718(14)
_cell_measurement_reflns_used 14
_cell_measurement_temperature 293
_cell_measurement_theta_max 21.6
_cell_measurement_theta_min 18.5
_cell_volume 3554(4)
_computing_cell_refinement 'Enraf Nonius software'
_computing_data_collection 'Enraf Nonius software'
_computing_data_reduction xtal
_computing_molecular_graphics xtal
_computing_publication_material 'xtal BONDLA CIFIO'
_computing_structure_refinement xtal
_computing_structure_solution xtal
_diffrn_ambient_temperature 293
_diffrn_measurement_device_type
;
CAD4 diffractometer
;
_diffrn_measurement_method '2\q-\w scans'
_diffrn_radiation_detector 'scintillation counter'
_diffrn_radiation_monochromator graphite
_diffrn_radiation_source 'sealed tube'
_diffrn_radiation_type 'Mo K\a'
_diffrn_radiation_wavelength .71073
_diffrn_reflns_limit_h_max 34
_diffrn_reflns_limit_h_min 0
_diffrn_reflns_limit_k_max 12
_diffrn_reflns_limit_k_min 0
_diffrn_reflns_limit_l_max 19
_diffrn_reflns_limit_l_min -19
_diffrn_reflns_number 5002
_diffrn_reflns_theta_max 30
_diffrn_standards_decay_% 0
_diffrn_standards_interval_time 60
_diffrn_standards_number 14
_exptl_absorpt_coefficient_mu 4.363
_exptl_absorpt_correction_T_max .43
_exptl_absorpt_correction_T_min .24
_exptl_absorpt_correction_type analytical
_exptl_absorpt_process_details
;
XTAL absorb               
;
_exptl_crystal_density_diffrn 1.61
_exptl_crystal_description fragment
_exptl_crystal_F_000 1552
_exptl_crystal_size_max 0.65
_exptl_crystal_size_mid 0.40
_exptl_crystal_size_min 0.22
_refine_diff_density_max 1.54
_refine_diff_density_min -1.23
_refine_ls_goodness_of_fit_all 1.76
_refine_ls_goodness_of_fit_ref 1.95
_refine_ls_hydrogen_treatment noref
_refine_ls_matrix_type full
_refine_ls_number_constraints 0
_refine_ls_number_parameters 198
_refine_ls_number_reflns 3371
_refine_ls_number_restraints 0
_refine_ls_R_factor_all .099
_refine_ls_R_factor_gt .071
_refine_ls_shift/su_max .045
_refine_ls_shift/su_mean .0018
_refine_ls_structure_factor_coef F
_refine_ls_weighting_scheme calc
_refine_ls_wR_factor_all .076
_refine_ls_wR_factor_ref .074
_reflns_limit_h_max 34
_reflns_limit_h_min 0
_reflns_limit_k_max 12
_reflns_limit_k_min 0
_reflns_limit_l_max 19
_reflns_limit_l_min -19
_reflns_number_gt 3371
_reflns_number_observed 3371
_reflns_number_total 5002
_reflns_threshold_expression 'I    > 3.00 sig(I   )'
_cod_data_source_file b107929h.txt
_cod_data_source_block br494
_cod_original_sg_symbol_Hall -c_2yc
_cod_original_sg_symbol_H-M C_1_2/c_1
_cod_original_formula_sum 'C36 H30 Cl4 P2 Pt1'
_cod_database_code 7011130

loop_
_symmetry_equiv_pos_as_xyz
+x,+y,+z
-x,+y,1/2-z
-x,-y,-z
+x,-y,1/2+z
1/2+x,1/2+y,+z
1/2-x,1/2+y,1/2-z
1/2-x,1/2-y,-z
1/2+x,1/2-y,1/2+z

loop_
_atom_site_label
_atom_site_fract_x
_atom_site_fract_y
_atom_site_fract_z
_atom_site_U_iso_or_equiv
_atom_site_adp_type
_atom_site_calc_flag
_atom_site_calc_attached_atom
_atom_site_occupancy
_atom_site_disorder_assembly
_atom_site_disorder_group
Pt .50000 .42563(6) .75000 .0368(3) Uani ? ? 1.00000 ? ?
C1 .5445(3) .5809(13) .7210(8) .043(5) Uani ? ? 1.00000 ? ?
C2 .5660(4) .6708(12) .6929(9) .046(6) Uani ? ? 1.00000 ? ?
C3 .5888(4) .7729(14) .6536(10) .058(7) Uani ? ? 1.00000 ? ?
C4 .6051(6) .8660(16) .6186(13) .086(10) Uani ? ? 1.00000 ? ?
P .55077(9) .2407(3) .7336(2) .0395(14) Uani ? ? 1.00000 ? ?
C0 .5157(4) .0648(12) .7184(10) .057(6) Uani ? ? 1.00000 ? ?
C11 .6050(3) .2159(12) .8404(8) .040(5) Uani ? ? 1.00000 ? ?
C12 .6322(5) .0858(14) .8592(10) .061(7) Uani ? ? 1.00000 ? ?
C13 .6743(5) .0734(17) .9363(12) .073(8) Uani ? ? 1.00000 ? ?
C14 .6907(5) .193(2) .9972(11) .075(9) Uani ? ? 1.00000 ? ?
C15 .6637(6) .3235(17) .9816(12) .083(9) Uani ? ? 1.00000 ? ?
C16 .6213(4) .3333(14) .9040(10) .060(7) Uani ? ? 1.00000 ? ?
C21 .5737(4) .2518(11) .6350(9) .043(6) Uani ? ? 1.00000 ? ?
C22 .6248(4) .2545(14) .6489(9) .051(6) Uani ? ? 1.00000 ? ?
C23 .6398(4) .2627(14) .5704(12) .064(8) Uani ? ? 1.00000 ? ?
C24 .6070(5) .2672(14) .4777(10) .058(7) Uani ? ? 1.00000 ? ?
C25 .5573(5) .2623(16) .4666(9) .064(7) Uani ? ? 1.00000 ? ?
C26 .5405(4) .2605(16) .5421(10) .065(8) Uani ? ? 1.00000 ? ?
Cl1 .7479(2) .5284(8) .7411(5) .142(4) Uani ? ? 1.00000 ? ?
Cl2 .71532(18) .6681(7) .8827(5) .128(4) Uani ? ? 1.00000 ? ?
C0' .6980(6) .595(3) .7650(19) .18(2) Uani ? ? 1.00000 ? ?
H4 .61881 .94462 .58890 .03500 Uiso ? ? 1.00000 ? ?
H0a .49441 .05273 .65180 .07600 Uiso ? ? 1.00000 ? ?
H0b .53804 -.01997 .73284 .07600 Uiso ? ? 1.00000 ? ?
H12 .62140 .00053 .81511 .07800 Uiso ? ? 1.00000 ? ?
H13 .69272 -.02069 .94952 .09200 Uiso ? ? 1.00000 ? ?
H14 .72115 .18491 1.05212 .09400 Uiso ? ? 1.00000 ? ?
H15 .67522 .40772 1.02597 .09400 Uiso ? ? 1.00000 ? ?
H16 .60236 .42485 .89258 .06900 Uiso ? ? 1.00000 ? ?
H22 .64918 .25020 .71491 .06700 Uiso ? ? 1.00000 ? ?
H23 .67492 .26635 .57995 .08400 Uiso ? ? 1.00000 ? ?
H24 .61864 .27372 .42173 .07100 Uiso ? ? 1.00000 ? ?
H25 .53293 .25898 .40144 .07700 Uiso ? ? 1.00000 ? ?
H26 .50504 .26438 .53071 .07500 Uiso ? ? 1.00000 ? ?
H0'a .68219 .67421 .71634 .26000 Uiso ? ? 1.00000 ? ?
H0'b .67280 .51883 .75347 .26000 Uiso ? ? 1.00000 ? ?

loop_
_atom_site_aniso_label
_atom_site_aniso_U_11
_atom_site_aniso_U_22
_atom_site_aniso_U_33
_atom_site_aniso_U_12
_atom_site_aniso_U_13
_atom_site_aniso_U_23
Pt .0285(3) .0240(3) .0595(5) .00000 .0170(3) .00000
C1 .034(5) .043(6) .053(7) -.010(5) .014(5) -.007(7)
C2 .037(6) .028(5) .080(9) -.004(4) .028(6) -.006(6)
C3 .048(6) .044(7) .097(11) -.013(5) .044(7) -.016(7)
C4 .116(13) .047(8) .129(15) -.006(8) .085(12) .012(9)
P .0301(13) .0301(14) .061(2) .0015(11) .0185(14) -.0010(14)
C0 .040(5) .035(6) .104(10) .001(5) .034(6) .020(7)
C11 .038(5) .038(6) .049(7) .006(5) .020(5) .003(6)
C12 .064(7) .053(8) .063(8) .016(7) .017(7) .004(8)
C13 .066(8) .058(8) .101(12) .018(8) .033(8) .011(10)
C14 .051(8) .095(12) .077(11) .006(8) .018(8) .039(10)
C15 .074(10) .066(10) .093(12) -.001(8) .008(9) .002(9)
C16 .046(7) .048(7) .075(10) .005(6) .005(7) .007(7)
C21 .043(6) .023(5) .068(8) -.002(4) .026(6) -.003(5)
C22 .035(6) .061(8) .058(8) -.002(5) .017(6) .005(7)
C23 .042(6) .053(8) .102(12) .003(6) .032(8) .002(8)
C24 .054(7) .057(8) .065(9) .003(6) .020(7) -.003(7)
C25 .057(8) .084(10) .041(8) .016(7) .002(6) .009(7)
C26 .032(6) .093(11) .062(9) .003(6) .006(6) .022(8)
Cl1 .102(3) .176(6) .140(5) .032(4) .028(3) -.040(4)
Cl2 .096(3) .145(5) .160(5) -.003(3) .063(4) -.014(4)
C0' .066(11) .26(3) .19(2) .004(15) .009(13) -.13(2)

loop_
_atom_type_symbol
_atom_type_description
_atom_type_oxidation_number
_atom_type_number_in_cell
_atom_type_scat_dispersion_real
_atom_type_scat_dispersion_imag
_atom_type_scat_source
C ? 0 144 .002 .002 'Int Tables Vol IV Tables 2.2B and 2.3.1'
O ? 0 0 .008 .006 'Int Tables Vol IV Tables 2.2B and 2.3.1'
P ? 0 8 .09 .095 'Int Tables Vol IV Tables 2.2B and 2.3.1'
H ? 0 120 0 0 'Int Tables Vol IV Tables 2.2B and 2.3.1'
Pt ? 0 4 -2.352 8.388 'Int Tables Vol IV Tables 2.2B and 2.3.1'
Cl ? 0 16 .132 .159 'Int Tables Vol IV Tables 2.2B and 2.3.1'

loop_
_diffrn_attenuator_code
_diffrn_attenuator_scale
? ?

loop_
_geom_angle_atom_site_label_1
_geom_angle_atom_site_label_2
_geom_angle_atom_site_label_3
_geom_angle_site_symmetry_1
_geom_angle_site_symmetry_2
_geom_angle_site_symmetry_3
_geom_angle
_geom_angle_publ_flag
C1 Pt P . . . 90.5(3) ?
C1 Pt C1 . . '2 656' 93.2(5) ?
C1 Pt P . . '2 656' 173.7(3) ?
P Pt C1 . . '2 656' 173.7(3) ?
P Pt P . . '2 656' 86.20(11) ?
C1 Pt P '2 656' . '2 656' 90.5(3) ?
Pt C1 C2 . . . 171.7(9) ?
C1 C2 C3 . . . 175.9(12) ?
C2 C3 C4 . . . 175.0(14) ?
C3 C4 H4 . . . 179.9(16) ?
Pt P C0 . . . 107.2(4) ?
Pt P C11 . . . 112.9(4) ?
Pt P C21 . . . 118.0(3) ?
C0 P C11 . . . 105.9(5) ?
C0 P C21 . . . 106.5(6) ?
C11 P C21 . . . 105.7(5) ?
P C0 H0a . . . 110.5(10) ?
P C0 H0b . . . 110.6(8) ?
P C0 C0 . . '2 656' 110.0(8) ?
H0a C0 H0b . . . 106.2(12) ?
H0a C0 C0 . . '2 656' 108.9(9) ?
H0b C0 C0 . . '2 656' 110.7(12) ?
P C11 C12 . . . 122.6(8) ?
P C11 C16 . . . 119.3(8) ?
C12 C11 C16 . . . 118.0(9) ?
C11 C12 C13 . . . 121.4(12) ?
C11 C12 H12 . . . 119.6(10) ?
C13 C12 H12 . . . 119.0(13) ?
C12 C13 C14 . . . 119.7(13) ?
C12 C13 H13 . . . 120.4(14) ?
C14 C13 H13 . . . 119.9(13) ?
C13 C14 C15 . . . 120.3(12) ?
C13 C14 H14 . . . 119.9(16) ?
C15 C14 H14 . . . 119.8(16) ?
C14 C15 C16 . . . 119.1(14) ?
C14 C15 H15 . . . 119.9(13) ?
C16 C15 H15 . . . 121.0(14) ?
C11 C16 C15 . . . 121.5(12) ?
C11 C16 H16 . . . 119.2(10) ?
C15 C16 H16 . . . 119.3(13) ?
P C21 C22 . . . 122.0(9) ?
P C21 C26 . . . 119.4(9) ?
C22 C21 C26 . . . 118.6(13) ?
C21 C22 C23 . . . 119.0(10) ?
C21 C22 H22 . . . 119.8(13) ?
C23 C22 H22 . . . 121.2(11) ?
C22 C23 C24 . . . 122.7(12) ?
C22 C23 H23 . . . 119.0(13) ?
C24 C23 H23 . . . 118.3(17) ?
C23 C24 C25 . . . 116.8(14) ?
C23 C24 H24 . . . 121.4(13) ?
C25 C24 H24 . . . 121.8(11) ?
C24 C25 C26 . . . 122.8(11) ?
C24 C25 H25 . . . 119.0(14) ?
C26 C25 H25 . . . 118.2(13) ?
C21 C26 C25 . . . 120.0(11) ?
C21 C26 H26 . . . 120.2(15) ?
C25 C26 H26 . . . 119.8(12) ?
Cl1 C0' Cl2 . . . 111.0(10) ?
Cl1 C0' H0'a . . . 108(2) ?
Cl1 C0' H0'b . . . 111(2) ?
Cl2 C0' H0'a . . . 110(2) ?
Cl2 C0' H0'b . . . 113(2) ?
H0'a C0' H0'b . . . 104.1(16) ?

loop_
_geom_bond_atom_site_label_1
_geom_bond_atom_site_label_2
_geom_bond_site_symmetry_1
_geom_bond_site_symmetry_2
_geom_bond_distance
_geom_bond_publ_flag
Pt C1 . . 2.025(12) ?
Pt P . . 2.269(3) ?
Pt C1 . '2 656' 2.025(12) ?
Pt P . '2 656' 2.269(3) ?
C1 C2 . . 1.170(17) ?
C2 C3 . . 1.361(19) ?
C3 C4 . . 1.16(2) ?
C4 H4 . . .979(18) ?
P C0 . . 1.840(11) ?
P C11 . . 1.815(9) ?
P C21 . . 1.784(15) ?
C0 H0a . . .971(12) ?
C0 H0b . . .969(11) ?
C0 C0 . '2 656' 1.49(2) ?
C11 C12 . . 1.377(16) ?
C11 C16 . . 1.380(17) ?
C12 C13 . . 1.354(17) ?
C12 H12 . . .983(13) ?
C13 C14 . . 1.37(2) ?
C13 H13 . . .978(15) ?
C14 C15 . . 1.38(2) ?
C14 H14 . . .973(12) ?
C15 C16 . . 1.362(18) ?
C15 H15 . . .980(15) ?
C16 H16 . . .966(12) ?
C21 C22 . . 1.408(16) ?
C21 C26 . . 1.380(16) ?
C22 C23 . . 1.36(2) ?
C22 H22 . . .989(11) ?
C23 C24 . . 1.373(18) ?
C23 H23 . . .968(12) ?
C24 C25 . . 1.376(19) ?
C24 H24 . . .988(16) ?
C25 C26 . . 1.35(2) ?
C25 H25 . . .980(11) ?
C26 H26 . . .973(11) ?
Cl1 C0' . . 1.69(2) ?
Cl2 C0' . . 1.76(3) ?
C0' H0'a . . 1.00(3) ?
C0' H0'b . . .96(2) ?

loop_
_geom_contact_atom_site_label_1
_geom_contact_atom_site_label_2
_geom_contact_distance
_geom_contact_site_symmetry_1
_geom_contact_site_symmetry_2
_geom_contact_publ_flag
Pt C2 3.186(12) . . ?
Pt C2 3.186(12) . '2 656' ?
Pt C0 3.317(11) . . ?
Pt C0 3.317(11) . '2 656' ?
Pt C11 3.413(10) . '2 656' ?
Pt C11 3.413(10) . . ?
Pt C21 3.482(13) . . ?
Pt C21 3.482(13) . '2 656' ?
Pt H16 2.976(2) . '2 656' ?
Pt H16 2.976(2) . . ?
C1 C1 2.943(17) . '2 656' ?
C1 C3 2.529(18) . . ?
C1 P 3.055(12) . . ?
C2 C4 2.51(2) . . ?
C2 P 3.946(11) . . ?
C3 H4 2.135(14) . . ?
C3 H0'a 2.669(11) . . ?
P P 3.101(5) . '2 656' ?
P C0 2.739(13) . '2 656' ?
P C12 2.808(12) . . ?
P C16 2.767(12) . . ?
P C22 2.799(14) . . ?
P C23 4.049(17) . . ?
P C25 4.000(15) . . ?
P C26 2.739(16) . . ?
P H0a 2.969(4) . '2 656' ?
P H0a 2.362(3) . . ?
P H0b 3.605(3) . '2 656' ?
P H0b 2.362(3) . . ?
P H12 2.920(3) . . ?
P H16 2.839(3) . . ?
P H22 2.920(3) . . ?
P H26 2.837(4) . . ?
C0 C11 2.917(14) . . ?
C0 C21 2.903(18) . . ?
C0 H0a 2.029(15) . '2 656' ?
C0 H0b 2.049(13) . '2 656' ?
C11 C13 2.382(16) . . ?
C11 C14 2.753(15) . . ?
C11 C15 2.393(17) . . ?
C11 C21 2.869(17) . . ?
C11 H12 2.049(11) . . ?
C11 H16 2.034(11) . . ?
C11 H22 2.582(13) . . ?
C12 C14 2.359(18) . . ?
C12 C15 2.74(2) . . ?
C12 C16 2.363(18) . . ?
C12 H13 2.032(12) . . ?
C13 C15 2.39(2) . . ?
C13 C16 2.732(19) . . ?
C13 H12 2.022(14) . . ?
C13 H14 2.041(14) . . ?
C14 C16 2.362(18) . . ?
C14 H13 2.045(18) . . ?
C14 H15 2.050(18) . . ?
C15 Cl2 3.908(18) . . ?
C15 H14 2.044(14) . . ?
C15 H16 2.020(14) . . ?
C16 H15 2.048(12) . . ?
C21 C23 2.39(2) . . ?
C21 C24 2.79(2) . . ?
C21 C25 2.364(19) . . ?
C21 H22 2.084(9) . . ?
C21 H26 2.051(9) . . ?
C22 C24 2.40(2) . . ?
C22 C25 2.730(16) . . ?
C22 C26 2.397(14) . . ?
C22 H23 2.017(14) . . ?
C23 C25 2.342(16) . . ?
C23 C26 2.729(17) . . ?
C23 H22 2.056(17) . . ?
C23 H24 2.067(16) . . ?
C24 C26 2.39(2) . . ?
C24 Cl2 3.847(17) . '4 564' ?
C24 H23 2.020(11) . . ?
C24 H25 2.040(11) . . ?
C25 H24 2.074(15) . . ?
C25 H26 2.018(15) . . ?
C26 H25 2.008(15) . . ?
Cl1 Cl1 4.486(10) . '6 646' ?
Cl1 Cl1 4.486(10) . '6 656' ?
Cl1 Cl2 2.843(10) . . ?
Cl1 Cl2 4.017(10) . '6 646' ?
Cl1 H14 3.449(7) . '7 657' ?
Cl1 H15 3.202(6) . '4 564' ?
Cl1 H22 3.430(6) . '6 656' ?
Cl1 H23 3.530(6) . '6 656' ?
Cl1 H23 3.489(6) . . ?
Cl1 H0'a 2.216(6) . . ?
Cl1 H0'b 2.217(6) . . ?
Cl2 Cl2 3.663(9) . '7 667' ?
Cl2 H13 3.096(6) . '1 565' ?
Cl2 H13 3.226(5) . '7 657' ?
Cl2 H14 3.613(6) . '7 657' ?
Cl2 H15 3.581(7) . . ?
Cl2 H23 3.515(8) . '4 565' ?
Cl2 H23 3.127(6) . '6 656' ?
Cl2 H24 3.052(6) . '4 565' ?
Cl2 H0'a 2.311(7) . . ?
Cl2 H0'b 2.310(6) . . ?
H0a H0b 1.5513(9) . . ?
H0a H0b 2.2860(15) . '2 656' ?
H0b H0b 2.3939(13) . '2 656' ?
H0b H12 2.2916(14) . . ?
H12 H13 2.3252(17) . . ?
H13 H14 2.3474(10) . . ?
H14 H15 2.3494(7) . . ?
H15 H16 2.3407(17) . . ?
H22 H23 2.3430(19) . . ?
H23 H24 2.346(2) . . ?
H24 H25 2.3726(14) . . ?
H25 H26 2.2972(18) . . ?
H0'a H0'b 1.5513(5) . . ?

loop_
_geom_hbond_atom_site_label_D
_geom_hbond_atom_site_label_H
_geom_hbond_atom_site_label_A
_geom_hbond_site_symmetry_D
_geom_hbond_site_symmetry_H
_geom_hbond_site_symmetry_A
_geom_hbond_distance_DH
_geom_hbond_distance_HA
_geom_hbond_distance_DA
_geom_hbond_angle_DHA
_geom_hbond_publ_flag
? ? ? ? ? ? ? ? ? ? ?

loop_
_geom_torsion_atom_site_label_1
_geom_torsion_atom_site_label_2
_geom_torsion_atom_site_label_3
_geom_torsion_atom_site_label_4
_geom_torsion_site_symmetry_1
_geom_torsion_site_symmetry_2
_geom_torsion_site_symmetry_3
_geom_torsion_site_symmetry_4
_geom_torsion
_geom_torsion_publ_flag
? ? ? ? ? ? ? ? ? ?
